data_2213626
loop_
_publ_author_name
'Zhang, Lingzhi'
'Bikzhanova, Galina A.'
'West, Robert'

_publ_section_title
;
 [2-(Hydroxyethoxy)ethyl]trimethylammonium iodide
;
_journal_coeditor_code YA2045
_journal_issue 5
_journal_name_full 'Acta Crystallographica Section E'
_journal_page_first o2284
_journal_page_last o2285
_journal_paper_doi 10.1107/S1600536807014377
_journal_volume 63
_journal_year 2007
_chemical_formula_iupac 'C7 H18 N O2 +, I -'
_chemical_formula_moiety 'C7 H18 N O2 +, I -'
_chemical_formula_sum 'C7 H18 I N O2'
_chemical_formula_weight 275.12
_chemical_name_systematic
;
2-Hydroxyethoxyethyl-trimethylammonium iodide
;
_space_group_IT_number 14
_symmetry_cell_setting monoclinic
_symmetry_space_group_name_Hall '-P 2ybc'
_symmetry_space_group_name_H-M 'P 1 21/c 1'
_atom_sites_solution_hydrogens geom
_atom_sites_solution_primary direct
_atom_sites_solution_secondary difmap
_cell_angle_alpha 90.00
_cell_angle_beta 102.5370(10)
_cell_angle_gamma 90.00
_cell_formula_units_Z 4
_cell_length_a 7.5815(5)
_cell_length_b 12.6485(9)
_cell_length_c 11.4120(8)
_cell_measurement_reflns_used 12004
_cell_measurement_temperature 100(2)
_cell_measurement_theta_max 29.0
_cell_measurement_theta_min 2.4
_cell_volume 1068.26(13)
_computing_cell_refinement 'SAINT (Bruker, 2003)'
_computing_data_collection 'SMART (Bruker, 2003)'
_computing_data_reduction SAINT
_computing_molecular_graphics SHELXTL
_computing_publication_material
;
SHELXTL, <i>publCIF</i> (Westrip, 2007) and
<i>modiCIFer</i> (Guzei, date?).
;
_computing_structure_refinement SHELXTL
_computing_structure_solution 'SHELXTL (Bruker, 2003)'
_diffrn_ambient_temperature 100(2)
_diffrn_measured_fraction_theta_full 0.994
_diffrn_measured_fraction_theta_max 0.994
_diffrn_measurement_device_type 'Bruker CCD 1000 area-detector'
_diffrn_measurement_method '0.30\% \w'
_diffrn_radiation_monochromator graphite
_diffrn_radiation_source 'fine-focus sealed tube'
_diffrn_radiation_type Mo-K\a
_diffrn_radiation_wavelength 0.71073
_diffrn_reflns_av_R_equivalents 0.022
_diffrn_reflns_av_sigmaI/netI 0.014
_diffrn_reflns_limit_h_max 10
_diffrn_reflns_limit_h_min -10
_diffrn_reflns_limit_k_max 17
_diffrn_reflns_limit_k_min -17
_diffrn_reflns_limit_l_max 15
_diffrn_reflns_limit_l_min -15
_diffrn_reflns_number 14768
_diffrn_reflns_theta_full 29.0
_diffrn_reflns_theta_max 29.0
_diffrn_reflns_theta_min 2.4
_diffrn_standards_decay_% 0
_diffrn_standards_interval_count 0
_diffrn_standards_number 0
_exptl_absorpt_coefficient_mu 2.96
_exptl_absorpt_correction_T_max 0.442
_exptl_absorpt_correction_T_min 0.407
_exptl_absorpt_correction_type multi-scan
_exptl_absorpt_process_details '(SADABS; Bruker, 2003)'
_exptl_crystal_colour colourless
_exptl_crystal_density_diffrn 1.711
_exptl_crystal_density_method 'not measured'
_exptl_crystal_description block
_exptl_crystal_F_000 544
_exptl_crystal_size_max 0.37
_exptl_crystal_size_mid 0.34
_exptl_crystal_size_min 0.33
_refine_diff_density_max 0.31
_refine_diff_density_min -0.69
_refine_ls_extinction_method none
_refine_ls_goodness_of_fit_ref 1.13
_refine_ls_hydrogen_treatment refall
_refine_ls_matrix_type full
_refine_ls_number_parameters 173
_refine_ls_number_reflns 2819
_refine_ls_number_restraints 0
_refine_ls_restrained_S_all 1.13
_refine_ls_R_factor_all 0.015
_refine_ls_R_factor_gt 0.014
_refine_ls_shift/su_max 0.002
_refine_ls_shift/su_mean 0.000
_refine_ls_structure_factor_coef Fsqd
_refine_ls_weighting_details 'calc w=1/[\s^2^(Fo^2^)+(0.02P)^2^+0.28P] where P=(Fo^2^+2Fc^2^)/3'
_refine_ls_weighting_scheme calc
_refine_ls_wR_factor_gt 0.037
_refine_ls_wR_factor_ref 0.037
_reflns_number_gt 2738
_reflns_number_total 2819
_reflns_threshold_expression I>2\s(I)
_cod_data_source_file ya2045.cif
_cod_data_source_block II
_cod_original_sg_symbol_H-M 'P 21/c'
_cod_database_code 2213626
_cod_database_fobs_code 2213626

loop_
_symmetry_equiv_pos_as_xyz
'x, y, z'
'-x, y+1/2, -z+1/2'
'-x, -y, -z'
'x, -y-1/2, z-1/2'

loop_
_atom_site_type_symbol
_atom_site_label
_atom_site_fract_x
_atom_site_fract_y
_atom_site_fract_z
_atom_site_U_iso_or_equiv
_atom_site_adp_type
_atom_site_calc_flag
_atom_site_occupancy
I I1 0.703019(10) 0.432530(6) 0.763923(7) 0.01629(4) Uani d 1
O O1 1.10078(15) 0.58117(8) 0.77659(9) 0.0208(2) Uani d 1
O O2 0.96371(11) 0.65523(7) 0.53070(8) 0.01550(17) Uani d 1
N N1 0.63992(14) 0.79430(8) 0.49255(9) 0.01326(18) Uani d 1
C C1 1.15626(18) 0.54443(11) 0.67183(12) 0.0183(2) Uani d 1
C C2 1.14889(17) 0.63074(11) 0.58008(11) 0.0171(2) Uani d 1
C C3 0.94525(17) 0.74044(10) 0.44858(11) 0.0160(2) Uani d 1
C C4 0.74677(16) 0.76264(10) 0.39988(10) 0.0140(2) Uani d 1
C C5 0.46054(17) 0.83699(11) 0.42568(12) 0.0176(2) Uani d 1
C C6 0.60412(18) 0.70078(10) 0.56531(11) 0.0180(2) Uani d 1
C C7 0.73576(18) 0.87875(11) 0.57429(12) 0.0187(2) Uani d 1
H H1 1.008(3) 0.5545(14) 0.7789(19) 0.034(6) Uiso d 1
H H2 1.082(2) 0.4859(14) 0.6375(14) 0.018(4) Uiso d 1
H H3 1.283(2) 0.5205(14) 0.6937(15) 0.019(4) Uiso d 1
H H4 1.209(2) 0.6946(13) 0.6156(14) 0.014(4) Uiso d 1
H H5 1.206(2) 0.6058(15) 0.5145(16) 0.022(4) Uiso d 1
H H6 1.008(2) 0.8043(13) 0.4897(16) 0.025(4) Uiso d 1
H H7 0.995(2) 0.7249(12) 0.3792(14) 0.016(4) Uiso d 1
H H8 0.736(2) 0.8213(13) 0.3471(15) 0.018(4) Uiso d 1
H H9 0.686(2) 0.7021(12) 0.3612(13) 0.012(3) Uiso d 1
H H10 0.483(3) 0.8996(16) 0.3832(17) 0.026(5) Uiso d 1
H H11 0.402(2) 0.7837(12) 0.3727(14) 0.013(4) Uiso d 1
H H12 0.387(3) 0.8554(15) 0.4863(17) 0.032(5) Uiso d 1
H H13 0.541(2) 0.6433(13) 0.5093(15) 0.020(4) Uiso d 1
H H14 0.527(3) 0.7213(15) 0.6209(17) 0.031(5) Uiso d 1
H H15 0.717(2) 0.6717(13) 0.6083(14) 0.017(4) Uiso d 1
H H16 0.657(3) 0.9020(15) 0.6240(17) 0.026(4) Uiso d 1
H H17 0.845(2) 0.8498(13) 0.6231(15) 0.021(4) Uiso d 1
H H18 0.762(3) 0.9352(13) 0.5267(19) 0.032(5) Uiso d 1

loop_
_atom_site_aniso_label
_atom_site_aniso_U_11
_atom_site_aniso_U_22
_atom_site_aniso_U_33
_atom_site_aniso_U_12
_atom_site_aniso_U_13
_atom_site_aniso_U_23
I1 0.01586(6) 0.01521(5) 0.01871(5) -0.00162(2) 0.00573(3) -0.00148(2)
O1 0.0209(5) 0.0237(5) 0.0173(4) -0.0051(4) 0.0034(4) -0.0024(4)
O2 0.0107(4) 0.0166(4) 0.0187(4) 0.0011(3) 0.0021(3) 0.0041(3)
N1 0.0129(5) 0.0138(4) 0.0127(4) 0.0012(4) 0.0019(3) 0.0001(4)
C1 0.0175(6) 0.0179(5) 0.0181(6) 0.0030(5) 0.0008(5) -0.0019(5)
C2 0.0110(5) 0.0210(6) 0.0189(5) 0.0014(4) 0.0024(4) -0.0008(5)
C3 0.0156(6) 0.0161(5) 0.0176(5) 0.0006(4) 0.0061(4) 0.0023(4)
C4 0.0165(5) 0.0144(5) 0.0118(5) 0.0019(4) 0.0045(4) 0.0004(4)
C5 0.0138(5) 0.0180(6) 0.0192(5) 0.0037(4) -0.0004(4) 0.0011(5)
C6 0.0172(6) 0.0199(6) 0.0180(5) 0.0013(5) 0.0063(4) 0.0065(5)
C7 0.0176(6) 0.0198(6) 0.0179(5) -0.0018(5) 0.0020(5) -0.0075(5)

loop_
_atom_type_symbol
_atom_type_description
_atom_type_scat_dispersion_real
_atom_type_scat_dispersion_imag
_atom_type_scat_source
C C 0.0033 0.0016 'International Tables Vol C Tables 4.2.6.8 and 6.1.1.4'
H H 0.0000 0.0000 'International Tables Vol C Tables 4.2.6.8 and 6.1.1.4'
N N 0.0061 0.0033 'International Tables Vol C Tables 4.2.6.8 and 6.1.1.4'
O O 0.0106 0.0060 'International Tables Vol C Tables 4.2.6.8 and 6.1.1.4'
I I -0.4742 1.8119 'International Tables Vol C Tables 4.2.6.8 and 6.1.1.4'

loop_
_geom_angle_atom_site_label_1
_geom_angle_atom_site_label_2
_geom_angle_atom_site_label_3
_geom_angle
C1 O1 H1 108.5(16)
C3 O2 C2 111.95(10)
C7 N1 C6 109.77(10)
C7 N1 C5 108.79(10)
C6 N1 C5 108.07(10)
C7 N1 C4 111.20(10)
C6 N1 C4 111.39(9)
C5 N1 C4 107.51(9)
O1 C1 C2 111.90(11)
O1 C1 H2 109.7(10)
C2 C1 H2 110.2(10)
O1 C1 H3 109.7(10)
C2 C1 H3 106.5(10)
H2 C1 H3 108.7(14)
O2 C2 C1 108.45(10)
O2 C2 H4 108.5(9)
C1 C2 H4 111.7(9)
O2 C2 H5 108.9(10)
C1 C2 H5 109.7(11)
H4 C2 H5 109.6(14)
O2 C3 C4 109.40(10)
O2 C3 H6 109.6(10)
C4 C3 H6 110.9(10)
O2 C3 H7 112.8(9)
C4 C3 H7 105.6(9)
H6 C3 H7 108.5(14)
C3 C4 N1 115.56(9)
C3 C4 H8 108.9(10)
N1 C4 H8 104.4(10)
C3 C4 H9 111.2(9)
N1 C4 H9 105.0(10)
H8 C4 H9 111.6(13)
N1 C5 H10 107.9(11)
N1 C5 H11 108.2(9)
H10 C5 H11 111.9(14)
N1 C5 H12 108.0(11)
H10 C5 H12 110.0(16)
H11 C5 H12 110.6(15)
N1 C6 H13 109.4(9)
N1 C6 H14 110.6(11)
H13 C6 H14 109.1(14)
N1 C6 H15 109.7(10)
H13 C6 H15 107.1(13)
H14 C6 H15 110.8(14)
N1 C7 H16 107.8(11)
N1 C7 H17 109.2(10)
H16 C7 H17 110.1(15)
N1 C7 H18 108.3(12)
H16 C7 H18 110.2(17)
H17 C7 H18 111.1(17)

loop_
_geom_bond_atom_site_label_1
_geom_bond_atom_site_label_2
_geom_bond_distance
O1 C1 1.4283(16)
O1 H1 0.79(2)
O2 C3 1.4151(15)
O2 C2 1.4287(15)
N1 C7 1.4982(15)
N1 C6 1.5034(16)
N1 C5 1.5076(15)
N1 C4 1.5189(15)
C1 C2 1.5053(19)
C1 H2 0.962(17)
C1 H3 0.989(17)
C2 H4 0.971(17)
C2 H5 0.995(18)
C3 C4 1.5129(17)
C3 H6 1.001(17)
C3 H7 0.968(16)
C4 H8 0.947(17)
C4 H9 0.951(15)
C5 H10 0.96(2)
C5 H11 0.948(16)
C5 H12 1.01(2)
C6 H13 1.018(17)
C6 H14 0.984(19)
C6 H15 0.960(16)
C7 H16 0.957(19)
C7 H17 0.963(18)
C7 H18 0.944(19)

loop_
_geom_hbond_atom_site_label_D
_geom_hbond_atom_site_label_H
_geom_hbond_atom_site_label_A
_geom_hbond_distance_DH
_geom_hbond_distance_HA
_geom_hbond_distance_DA
_geom_hbond_angle_DHA
O1 H1 I1 0.79(2) 2.75(2) 3.5299(11) 169.8(19)

loop_
_geom_torsion_atom_site_label_1
_geom_torsion_atom_site_label_2
_geom_torsion_atom_site_label_3
_geom_torsion_atom_site_label_4
_geom_torsion
_geom_torsion_publ_flag
C3 O2 C2 C1 176.43(10) y
O1 C1 C2 O2 -69.99(13) y
C2 O2 C3 C4 -179.84(10) y
O2 C3 C4 N1 60.99(13) y
C7 N1 C4 C3 48.11(14) ?
C6 N1 C4 C3 -74.68(13) ?
C5 N1 C4 C3 167.10(10) ?

loop_
_cod_related_entry_id
_cod_related_entry_database
_cod_related_entry_code
1 ChemSpider 142668
